data_2218338
loop_
_publ_author_name
'Hou, Gui-Ge'
'Liu, Li-Li'
'Ma, Jian-Ping'
'Huang, Ru-Qi'
'Dong, Yu-Bin'

_publ_section_title
;
 4-[5-(4-Pyridyl)-1,3,4-oxadiazol-2-yl]pyridine
 <i>N</i>-oxide--isophthalic acid (1/1)
;
_journal_coeditor_code BV2095
_journal_issue 6
_journal_name_full 'Acta Crystallographica Section E'
_journal_page_first o997
_journal_paper_doi 10.1107/S1600536808012622
_journal_volume 64
_journal_year 2008
_chemical_formula_iupac 'C12 H8 N4 O2 , C8 H6 O4'
_chemical_formula_moiety 'C12 H8 N4 O2 , C8 H6 O4'
_chemical_formula_sum 'C20 H14 N4 O6'
_chemical_formula_weight 406.35
_chemical_name_systematic
;4-[5-(4-pyridyl)-1,3,4-oxadiazol-2-yl]pyridine <i>N</i>-oxide--isophthalic
 acid
(1/1)
;
_space_group_IT_number 2
_symmetry_cell_setting triclinic
_symmetry_space_group_name_Hall '-P 1'
_symmetry_space_group_name_H-M 'P -1'
_atom_sites_solution_hydrogens geom
_atom_sites_solution_primary direct
_atom_sites_solution_secondary difmap
_audit_creation_method SHELXL-97
_cell_angle_alpha 93.003(4)
_cell_angle_beta 98.481(3)
_cell_angle_gamma 112.745(4)
_cell_formula_units_Z 2
_cell_length_a 7.0993(18)
_cell_length_b 7.1770(19)
_cell_length_c 19.823(5)
_cell_measurement_reflns_used 893
_cell_measurement_temperature 298(2)
_cell_measurement_theta_max 21.052
_cell_measurement_theta_min 3.147
_cell_volume 914.6(4)
_computing_cell_refinement 'SMART (Bruker 2000)'
_computing_data_collection 'SMART (Bruker 2000)'
_computing_data_reduction 'SAINT (Bruker 2000)'
_computing_molecular_graphics 'SHELXTL (Sheldrick, 2008)'
_computing_publication_material 'SHELXTL (Sheldrick, 2008)'
_computing_structure_refinement 'SHELXL97 (Sheldrick, 2008)'
_computing_structure_solution 'SHELXS97 (Sheldrick, 2008)'
_diffrn_ambient_temperature 298(2)
_diffrn_measured_fraction_theta_full 0.983
_diffrn_measured_fraction_theta_max 0.983
_diffrn_measurement_device_type 'Bruker SMART APEX'
_diffrn_measurement_method '\f and \w'
_diffrn_radiation_monochromator graphite
_diffrn_radiation_source 'fine-focus sealed tube'
_diffrn_radiation_type MoK\a
_diffrn_radiation_wavelength 0.71073
_diffrn_reflns_av_R_equivalents 0.0266
_diffrn_reflns_av_sigmaI/netI 0.0545
_diffrn_reflns_limit_h_max 8
_diffrn_reflns_limit_h_min -8
_diffrn_reflns_limit_k_max 8
_diffrn_reflns_limit_k_min -8
_diffrn_reflns_limit_l_max 23
_diffrn_reflns_limit_l_min -17
_diffrn_reflns_number 4661
_diffrn_reflns_theta_full 25.01
_diffrn_reflns_theta_max 25.01
_diffrn_reflns_theta_min 3.10
_exptl_absorpt_coefficient_mu 0.112
_exptl_absorpt_correction_type none
_exptl_crystal_colour colourless
_exptl_crystal_density_diffrn 1.475
_exptl_crystal_density_method 'not measured'
_exptl_crystal_description bar
_exptl_crystal_F_000 420
_exptl_crystal_size_max 0.30
_exptl_crystal_size_mid 0.15
_exptl_crystal_size_min 0.06
_refine_diff_density_max 0.300
_refine_diff_density_min -0.154
_refine_ls_extinction_method none
_refine_ls_goodness_of_fit_ref 0.977
_refine_ls_hydrogen_treatment constr
_refine_ls_matrix_type full
_refine_ls_number_parameters 272
_refine_ls_number_reflns 3189
_refine_ls_number_restraints 0
_refine_ls_restrained_S_all 0.977
_refine_ls_R_factor_all 0.0913
_refine_ls_R_factor_gt 0.0516
_refine_ls_shift/su_max 0.001
_refine_ls_shift/su_mean 0.000
_refine_ls_structure_factor_coef Fsqd
_refine_ls_weighting_details 'calc w=1/[\s^2^(Fo^2^)+(0.0637P)^2^] where P=(Fo^2^+2Fc^2^)/3'
_refine_ls_weighting_scheme calc
_refine_ls_wR_factor_gt 0.1142
_refine_ls_wR_factor_ref 0.1319
_reflns_number_gt 1972
_reflns_number_total 3189
_reflns_threshold_expression I>2\s(I)
_cod_data_source_file bv2095.cif
_cod_data_source_block I
_cod_depositor_comments
;
The following automatic conversions were performed:
'_symmetry_cell_setting' value 'Triclinic' changed to 'triclinic'
according to '/home/saulius/struct/CIF-dictionaries/cif_core.dic'
dictionary named 'cif_core.dic' version 2.4.1 from 2010-06-29.

Automatic conversion script
Id: cif_fix_enum 1527 2010-12-29 10:47:43Z saulius 

The following automatic conversions were performed:

'_symmetry_cell_setting' value 'Triclinic' changed to 'triclinic'
according to /home/saulius/struct/CIF-dictionaries/cif_core.dic
dictionary named 'cif_core.dic' version 2.4.1 from 2010-06-29.

Automatic conversion script
Id: cif_fix_values 1715 2011-07-08 13:25:40Z adriana 
;
_cod_database_code 2218338
_cod_database_fobs_code 2218338

loop_
_symmetry_equiv_pos_as_xyz
'x, y, z'
'-x, -y, -z'

loop_
_atom_site_type_symbol
_atom_site_label
_atom_site_fract_x
_atom_site_fract_y
_atom_site_fract_z
_atom_site_U_iso_or_equiv
_atom_site_adp_type
_atom_site_calc_flag
_atom_site_refinement_flags
_atom_site_occupancy
O O1 0.7708(3) 0.9021(3) 0.64281(9) 0.0693(6) Uani d . 1
O O2 1.0221(3) 0.8709(4) 0.59557(10) 0.0861(7) Uani d . 1
O O5 -0.2941(3) 0.2221(4) -0.02763(9) 0.0882(8) Uani d . 1
O O3 0.8643(3) 1.0843(3) 0.88695(9) 0.0738(6) Uani d . 1
H H3 0.8309 1.1276 0.9203 0.111 Uiso calc R 1
O O4 1.1774(3) 1.2181(3) 0.95238(9) 0.0726(6) Uani d . 1
C C1 -0.4071(4) 0.2792(4) 0.06980(13) 0.0592(8) Uani d . 1
H H1A -0.5408 0.2374 0.0446 0.071 Uiso calc R 1
C C2 -0.3697(4) 0.3405(4) 0.13821(12) 0.0528(7) Uani d . 1
H H2 -0.4781 0.3399 0.1595 0.063 Uiso calc R 1
C C3 -0.1721(4) 0.4035(4) 0.17649(11) 0.0427(6) Uani d . 1
C C4 -0.0155(4) 0.4016(4) 0.14322(12) 0.0515(7) Uani d . 1
H H4 0.1189 0.4429 0.1678 0.062 Uiso calc R 1
C C5 -0.0572(4) 0.3385(4) 0.07365(12) 0.0558(7) Uani d . 1
H H5A 0.0489 0.3375 0.0513 0.067 Uiso calc R 1
C C6 -0.1345(4) 0.4706(4) 0.24973(12) 0.0436(6) Uani d . 1
C C7 0.0337(4) 0.5784(4) 0.35129(11) 0.0431(6) Uani d . 1
C C8 0.2083(4) 0.6463(4) 0.40831(11) 0.0415(6) Uani d . 1
C C9 0.1803(4) 0.7064(4) 0.47216(12) 0.0496(7) Uani d . 1
H H9 0.0533 0.7076 0.4782 0.059 Uiso calc R 1
C C10 0.3421(4) 0.7639(4) 0.52633(12) 0.0520(7) Uani d . 1
H H10 0.3205 0.8000 0.5694 0.062 Uiso calc R 1
C C11 0.5555(4) 0.7154(4) 0.45907(13) 0.0551(7) Uani d . 1
H H11 0.6856 0.7205 0.4542 0.066 Uiso calc R 1
C C12 0.4001(4) 0.6505(4) 0.40169(12) 0.0490(7) Uani d . 1
H H12 0.4245 0.6105 0.3596 0.059 Uiso calc R 1
C C13 0.9602(4) 0.9161(4) 0.64414(14) 0.0521(7) Uani d . 1
C C14 1.0945(4) 0.9948(4) 0.71368(11) 0.0453(6) Uani d . 1
C C15 1.0149(4) 1.0271(4) 0.77116(12) 0.0451(6) Uani d . 1
H H15 0.8738 0.9975 0.7670 0.054 Uiso calc R 1
C C16 1.1455(4) 1.1037(4) 0.83507(11) 0.0436(6) Uani d . 1
C C17 1.3553(4) 1.1470(4) 0.84013(13) 0.0533(7) Uani d . 1
H H17 1.4443 1.1995 0.8822 0.064 Uiso calc R 1
C C18 1.4324(4) 1.1130(4) 0.78334(13) 0.0577(8) Uani d . 1
H H18 1.5734 1.1419 0.7874 0.069 Uiso calc R 1
C C19 1.3043(4) 1.0369(4) 0.72065(13) 0.0542(7) Uani d . 1
H H19 1.3586 1.0134 0.6827 0.065 Uiso calc R 1
C C20 1.0666(4) 1.1418(4) 0.89757(13) 0.0509(7) Uani d . 1
N N1 -0.2515(3) 0.2788(3) 0.03830(10) 0.0569(6) Uani d . 1
N N2 -0.2670(3) 0.4826(3) 0.28576(10) 0.0511(6) Uani d . 1
N N3 -0.1552(3) 0.5550(3) 0.35274(10) 0.0529(6) Uani d . 1
N N4 0.5295(3) 0.7709(3) 0.52071(10) 0.0525(6) Uani d . 1
H H1 0.7016 0.8526 0.6043 0.079 Uiso d R 1
O O6 0.0597(2) 0.5275(2) 0.28698(7) 0.0451(5) Uani d . 1

loop_
_atom_site_aniso_label
_atom_site_aniso_U_11
_atom_site_aniso_U_22
_atom_site_aniso_U_33
_atom_site_aniso_U_12
_atom_site_aniso_U_13
_atom_site_aniso_U_23
O1 0.0608(14) 0.0982(17) 0.0411(11) 0.0313(12) -0.0073(9) -0.0095(10)
O2 0.0854(16) 0.128(2) 0.0449(12) 0.0492(15) 0.0062(11) -0.0239(12)
O5 0.0759(15) 0.157(2) 0.0339(12) 0.0592(15) -0.0082(10) -0.0223(12)
O3 0.0545(13) 0.1118(18) 0.0450(12) 0.0277(12) 0.0025(9) -0.0144(11)
O4 0.0630(13) 0.1144(18) 0.0341(11) 0.0374(12) -0.0070(9) -0.0135(11)
C1 0.0494(17) 0.077(2) 0.0459(17) 0.0259(15) -0.0048(13) -0.0079(14)
C2 0.0514(17) 0.0658(19) 0.0379(16) 0.0239(14) 0.0000(12) -0.0024(13)
C3 0.0490(16) 0.0424(16) 0.0352(14) 0.0190(12) 0.0020(12) 0.0006(11)
C4 0.0498(17) 0.0596(19) 0.0377(16) 0.0182(14) -0.0013(12) -0.0006(12)
C5 0.0523(18) 0.075(2) 0.0405(16) 0.0282(15) 0.0051(13) 0.0002(14)
C6 0.0501(17) 0.0421(16) 0.0331(14) 0.0167(13) -0.0027(12) 0.0002(11)
C7 0.0534(17) 0.0443(16) 0.0326(15) 0.0210(13) 0.0079(12) 0.0010(11)
C8 0.0474(16) 0.0436(16) 0.0313(14) 0.0182(12) 0.0019(11) 0.0009(11)
C9 0.0487(16) 0.0590(18) 0.0375(15) 0.0193(14) 0.0060(12) -0.0018(12)
C10 0.0591(19) 0.0614(19) 0.0319(15) 0.0225(15) 0.0052(13) -0.0025(12)
C11 0.0491(17) 0.066(2) 0.0508(18) 0.0258(15) 0.0033(14) 0.0032(14)
C12 0.0551(18) 0.0575(18) 0.0338(15) 0.0228(14) 0.0073(13) -0.0006(12)
C13 0.0625(19) 0.0471(18) 0.0468(18) 0.0236(14) 0.0068(14) 0.0024(13)
C14 0.0574(17) 0.0467(17) 0.0315(14) 0.0233(13) 0.0020(12) -0.0004(11)
C15 0.0472(15) 0.0468(16) 0.0417(15) 0.0221(13) 0.0003(12) 0.0039(12)
C16 0.0492(16) 0.0482(16) 0.0329(14) 0.0220(13) -0.0005(12) 0.0029(11)
C17 0.0537(18) 0.0604(19) 0.0428(16) 0.0251(15) -0.0042(13) -0.0001(13)
C18 0.0508(17) 0.073(2) 0.0485(18) 0.0270(16) 0.0037(14) 0.0004(15)
C19 0.0609(19) 0.0605(19) 0.0458(17) 0.0285(15) 0.0126(14) 0.0029(13)
C20 0.0509(18) 0.0600(19) 0.0408(16) 0.0251(14) -0.0007(13) 0.0014(13)
N1 0.0585(16) 0.0779(18) 0.0301(13) 0.0295(13) -0.0054(11) -0.0088(11)
N2 0.0505(14) 0.0635(16) 0.0366(13) 0.0230(12) 0.0021(10) -0.0024(10)
N3 0.0525(15) 0.0684(16) 0.0351(13) 0.0244(12) 0.0016(10) -0.0013(10)
N4 0.0582(15) 0.0540(15) 0.0382(13) 0.0189(12) -0.0012(11) 0.0011(10)
O6 0.0486(11) 0.0548(11) 0.0293(9) 0.0211(9) 0.0009(8) -0.0035(7)

loop_
_atom_type_symbol
_atom_type_description
_atom_type_scat_dispersion_real
_atom_type_scat_dispersion_imag
_atom_type_scat_source
C C 0.0033 0.0016 'International Tables Vol C Tables 4.2.6.8 and 6.1.1.4'
H H 0.0000 0.0000 'International Tables Vol C Tables 4.2.6.8 and 6.1.1.4'
N N 0.0061 0.0033 'International Tables Vol C Tables 4.2.6.8 and 6.1.1.4'
O O 0.0106 0.0060 'International Tables Vol C Tables 4.2.6.8 and 6.1.1.4'

loop_
_geom_angle_atom_site_label_1
_geom_angle_atom_site_label_2
_geom_angle_atom_site_label_3
_geom_angle
C13 O1 H1 109.3
C20 O3 H3 109.5
N1 C1 C2 120.3(2)
N1 C1 H1A 119.8
C2 C1 H1A 119.8
C1 C2 C3 120.7(2)
C1 C2 H2 119.7
C3 C2 H2 119.7
C4 C3 C2 118.0(2)
C4 C3 C6 122.1(2)
C2 C3 C6 119.9(2)
C3 C4 C5 120.3(2)
C3 C4 H4 119.8
C5 C4 H4 119.8
N1 C5 C4 119.7(2)
N1 C5 H5A 120.1
C4 C5 H5A 120.1
N2 C6 O6 113.3(2)
N2 C6 C3 127.5(2)
O6 C6 C3 119.1(2)
N3 C7 O6 112.1(2)
N3 C7 C8 127.9(2)
O6 C7 C8 120.0(2)
C12 C8 C9 118.4(2)
C12 C8 C7 122.7(2)
C9 C8 C7 118.8(2)
C10 C9 C8 119.0(2)
C10 C9 H9 120.5
C8 C9 H9 120.5
N4 C10 C9 123.4(2)
N4 C10 H10 118.3
C9 C10 H10 118.3
N4 C11 C12 123.7(2)
N4 C11 H11 118.2
C12 C11 H11 118.2
C8 C12 C11 118.4(2)
C8 C12 H12 120.8
C11 C12 H12 120.8
O2 C13 O1 124.3(3)
O2 C13 C14 122.8(3)
O1 C13 C14 112.8(2)
C19 C14 C15 119.2(2)
C19 C14 C13 118.7(2)
C15 C14 C13 122.0(2)
C14 C15 C16 120.4(2)
C14 C15 H15 119.8
C16 C15 H15 119.8
C17 C16 C15 118.9(2)
C17 C16 C20 119.1(2)
C15 C16 C20 122.0(2)
C18 C17 C16 120.3(2)
C18 C17 H17 119.8
C16 C17 H17 119.8
C19 C18 C17 120.8(3)
C19 C18 H18 119.6
C17 C18 H18 119.6
C18 C19 C14 120.2(2)
C18 C19 H19 119.9
C14 C19 H19 119.9
O4 C20 O3 123.4(2)
O4 C20 C16 123.4(2)
O3 C20 C16 113.2(2)
O5 N1 C5 120.9(2)
O5 N1 C1 118.2(2)
C5 N1 C1 120.9(2)
C6 N2 N3 105.6(2)
C7 N3 N2 106.81(19)
C11 N4 C10 117.1(2)
C6 O6 C7 102.14(18)

loop_
_geom_bond_atom_site_label_1
_geom_bond_atom_site_label_2
_geom_bond_distance
O1 C13 1.306(3)
O1 H1 0.8221
O2 C13 1.195(3)
O5 N1 1.303(2)
O3 C20 1.312(3)
O3 H3 0.8200
O4 C20 1.205(3)
C1 N1 1.347(3)
C1 C2 1.358(3)
C1 H1A 0.9300
C2 C3 1.381(3)
C2 H2 0.9300
C3 C4 1.378(3)
C3 C6 1.457(3)
C4 C5 1.380(3)
C4 H4 0.9300
C5 N1 1.343(3)
C5 H5A 0.9300
C6 N2 1.287(3)
C6 O6 1.358(3)
C7 N3 1.290(3)
C7 O6 1.366(3)
C7 C8 1.454(3)
C8 C12 1.377(3)
C8 C9 1.382(3)
C9 C10 1.366(3)
C9 H9 0.9300
C10 N4 1.333(3)
C10 H10 0.9300
C11 N4 1.326(3)
C11 C12 1.380(3)
C11 H11 0.9300
C12 H12 0.9300
C13 C14 1.497(3)
C14 C19 1.384(3)
C14 C15 1.391(3)
C15 C16 1.398(3)
C15 H15 0.9300
C16 C17 1.385(3)
C16 C20 1.487(3)
C17 C18 1.372(3)
C17 H17 0.9300
C18 C19 1.372(3)
C18 H18 0.9300
C19 H19 0.9300
N2 N3 1.400(3)

loop_
_geom_hbond_atom_site_label_D
_geom_hbond_atom_site_label_H
_geom_hbond_atom_site_label_A
_geom_hbond_site_symmetry_A
_geom_hbond_distance_DH
_geom_hbond_distance_HA
_geom_hbond_distance_DA
_geom_hbond_angle_DHA
O1 H1 N4 . 0.82 1.82 2.640(2) 171.0
O3 H3 O5 1_666 0.82 1.72 2.521(3) 163.4

loop_
_geom_torsion_atom_site_label_1
_geom_torsion_atom_site_label_2
_geom_torsion_atom_site_label_3
_geom_torsion_atom_site_label_4
_geom_torsion
N1 C1 C2 C3 0.2(4)
C1 C2 C3 C4 -0.2(4)
C1 C2 C3 C6 179.4(2)
C2 C3 C4 C5 0.1(4)
C6 C3 C4 C5 -179.5(2)
C3 C4 C5 N1 0.0(4)
C4 C3 C6 N2 178.5(3)
C2 C3 C6 N2 -1.1(4)
C4 C3 C6 O6 -2.0(4)
C2 C3 C6 O6 178.4(2)
N3 C7 C8 C12 174.8(2)
O6 C7 C8 C12 -4.2(4)
N3 C7 C8 C9 -4.2(4)
O6 C7 C8 C9 176.9(2)
C12 C8 C9 C10 -1.1(4)
C7 C8 C9 C10 177.9(2)
C8 C9 C10 N4 2.0(4)
C9 C8 C12 C11 -0.3(4)
C7 C8 C12 C11 -179.3(2)
N4 C11 C12 C8 1.2(4)
O2 C13 C14 C19 6.8(4)
O1 C13 C14 C19 -173.4(2)
O2 C13 C14 C15 -173.3(3)
O1 C13 C14 C15 6.5(4)
C19 C14 C15 C16 0.9(4)
C13 C14 C15 C16 -179.0(2)
C14 C15 C16 C17 0.1(4)
C14 C15 C16 C20 179.5(2)
C15 C16 C17 C18 -0.7(4)
C20 C16 C17 C18 179.9(2)
C16 C17 C18 C19 0.4(4)
C17 C18 C19 C14 0.6(4)
C15 C14 C19 C18 -1.2(4)
C13 C14 C19 C18 178.7(2)
C17 C16 C20 O4 3.7(4)
C15 C16 C20 O4 -175.7(3)
C17 C16 C20 O3 -176.5(2)
C15 C16 C20 O3 4.1(4)
C4 C5 N1 O5 178.7(2)
C4 C5 N1 C1 0.0(4)
C2 C1 N1 O5 -178.8(2)
C2 C1 N1 C5 0.0(4)
O6 C6 N2 N3 0.5(3)
C3 C6 N2 N3 -179.9(2)
O6 C7 N3 N2 0.4(3)
C8 C7 N3 N2 -178.6(2)
C6 N2 N3 C7 -0.5(3)
C12 C11 N4 C10 -0.5(4)
C9 C10 N4 C11 -1.1(4)
N2 C6 O6 C7 -0.3(3)
C3 C6 O6 C7 -179.9(2)
N3 C7 O6 C6 0.0(3)
C8 C7 O6 C6 179.0(2)
